data_4503629
loop_
_publ_author_name
'Stanton, Mary K.'
'Bak, Annette'

_publ_section_title
;
 Physicochemical Properties of Pharmaceutical Co-Crystals: A Case Study of
 Ten AMG 517 Co-Crystals
;
_journal_issue 10
_journal_name_full 'Crystal Growth &amp; Design'
_journal_page_first 3856
_journal_paper_doi 10.1021/cg800173d
_journal_volume 8
_journal_year 2008
_chemical_formula_sum 'C29 H21 F3 N4 O4 S'
_chemical_formula_weight 578.56
_chemical_name_systematic
; 
 ? 
;
_space_group_IT_number 2
_symmetry_cell_setting triclinic
_symmetry_space_group_name_Hall '-P 1'
_symmetry_space_group_name_H-M 'P -1'
_atom_sites_solution_hydrogens difmap
_atom_sites_solution_primary direct
_atom_sites_solution_secondary difmap
_audit_creation_method SHELXL-97
_cell_angle_alpha 65.312(3)
_cell_angle_beta 88.844(3)
_cell_angle_gamma 87.819(3)
_cell_formula_units_Z 2
_cell_length_a 9.5364(17)
_cell_length_b 11.326(2)
_cell_length_c 13.502(2)
_cell_measurement_reflns_used 999
_cell_measurement_temperature 193(2)
_cell_measurement_theta_max 27.72
_cell_measurement_theta_min 2.87
_cell_volume 1324.1(4)
_computing_cell_refinement 'SMART (BRUKER, V5.625, 2001)'
_computing_data_collection 'ASTRO (BRUKER, V5.007, 1997)'
_computing_data_reduction 'SAINT (BRUKER, V6.22, 2001)'
_computing_molecular_graphics 'SHELXTL (BRUKER, 2000, V6.1)'
_computing_publication_material 'XCIF (Sheldrick and BRUKER, 1997, V5.1)'
_computing_structure_refinement 'SHELXL-97 (Sheldrick, 1997)'
_computing_structure_solution 'SHELXS-97 (Sheldrick, 1990)'
_diffrn_ambient_temperature 193(2)
_diffrn_detector_area_resol_mean 836.6
_diffrn_measured_fraction_theta_full 0.989
_diffrn_measured_fraction_theta_max 0.989
_diffrn_measurement_device_type 'Bruker CCD'
_diffrn_measurement_method '\w, 0.3 deg'
_diffrn_radiation_monochromator graphite
_diffrn_radiation_source 'normal-focus sealed tube'
_diffrn_radiation_type MoK\a
_diffrn_radiation_wavelength 0.71073
_diffrn_reflns_av_R_equivalents 0.0258
_diffrn_reflns_av_sigmaI/netI 0.0573
_diffrn_reflns_limit_h_max 12
_diffrn_reflns_limit_h_min -11
_diffrn_reflns_limit_k_max 13
_diffrn_reflns_limit_k_min -14
_diffrn_reflns_limit_l_max 17
_diffrn_reflns_limit_l_min -17
_diffrn_reflns_number 9453
_diffrn_reflns_theta_full 27.91
_diffrn_reflns_theta_max 27.91
_diffrn_reflns_theta_min 1.66
_diffrn_standards_decay_% <1
_diffrn_standards_interval_count 0
_diffrn_standards_number 0
_exptl_absorpt_coefficient_mu 0.188
_exptl_absorpt_correction_type none
_exptl_crystal_colour colorless
_exptl_crystal_density_diffrn 1.451
_exptl_crystal_density_method 'not measured'
_exptl_crystal_description block
_exptl_crystal_F_000 596
_exptl_crystal_size_max 0.12
_exptl_crystal_size_mid 0.12
_exptl_crystal_size_min 0.10
_refine_diff_density_max 0.350
_refine_diff_density_min -0.351
_refine_diff_density_rms 0.048
_refine_ls_extinction_method none
_refine_ls_goodness_of_fit_ref 1.022
_refine_ls_hydrogen_treatment refall
_refine_ls_matrix_type full
_refine_ls_number_parameters 454
_refine_ls_number_reflns 6256
_refine_ls_number_restraints 0
_refine_ls_restrained_S_all 1.022
_refine_ls_R_factor_all 0.0773
_refine_ls_R_factor_gt 0.0514
_refine_ls_shift/su_max 0.013
_refine_ls_shift/su_mean 0.001
_refine_ls_structure_factor_coef Fsqd
_refine_ls_weighting_details 'calc w=1/[\s^2^(Fo^2^)+(0.0456P)^2^+0.0000P] where P=(Fo^2^+2Fc^2^)/3'
_refine_ls_weighting_scheme calc
_refine_ls_wR_factor_gt 0.1065
_refine_ls_wR_factor_ref 0.1170
_reflns_number_gt 4439
_reflns_number_total 6256
_reflns_threshold_expression >2sigma(I)
_cod_data_source_file cg800173d-file003.cif
_cod_data_source_block camg305t
_cod_depositor_comments
;
The following automatic conversions were performed:

'_symmetry_cell_setting' value 'Triclinic' changed to 'triclinic'
according to /home/saulius/struct/CIF-dictionaries/cif_core.dic
dictionary named 'cif_core.dic' version 2.4.1 from 2010-06-29.

Automatic conversion script
Id: cif_fix_values 1715 2011-07-08 13:25:40Z adriana 
;
_cod_original_sg_symbol_H-M P-1
_cod_database_code 4503629

loop_
_symmetry_equiv_pos_as_xyz
'x, y, z'
'-x, -y, -z'

loop_
_atom_site_label
_atom_site_type_symbol
_atom_site_fract_x
_atom_site_fract_y
_atom_site_fract_z
_atom_site_U_iso_or_equiv
_atom_site_adp_type
_atom_site_occupancy
_atom_site_symmetry_multiplicity
_atom_site_calc_flag
S1 S 0.87119(5) 1.01909(5) 0.08661(4) 0.03271(14) Uani 1 1 d
O1 O 0.48965(13) 1.12342(14) 0.29715(10) 0.0332(3) Uani 1 1 d
O2 O 1.02668(15) 0.79329(15) 0.14923(12) 0.0430(4) Uani 1 1 d
F1 F -0.03471(17) 0.54046(17) 0.87693(12) 0.0813(5) Uani 1 1 d
F2 F -0.1078(2) 0.71524(18) 0.87806(14) 0.1001(7) Uani 1 1 d
F3 F -0.22732(16) 0.6203(2) 0.80505(12) 0.1053(8) Uani 1 1 d
N1 N 0.69697(16) 0.95853(16) 0.25056(12) 0.0291(4) Uani 1 1 d
N2 N 0.84999(18) 0.78842(17) 0.26484(14) 0.0325(4) Uani 1 1 d
H2 H 0.804(2) 0.745(2) 0.3212(17) 0.036(6) Uiso 1 1 d
N3 N 0.33735(17) 1.03436(18) 0.21831(13) 0.0351(4) Uani 1 1 d
N4 N 0.15064(17) 0.90485(19) 0.32543(13) 0.0382(4) Uani 1 1 d
C1 C -0.0995(2) 0.6506(2) 0.81676(18) 0.0437(6) Uani 1 1 d
C2 C -0.0261(2) 0.7240(2) 0.71081(15) 0.0322(4) Uani 1 1 d
C3 C -0.0849(2) 0.7408(2) 0.61347(17) 0.0394(5) Uani 1 1 d
H3 H -0.177(2) 0.710(2) 0.6112(17) 0.048(6) Uiso 1 1 d
C4 C -0.0135(2) 0.8067(2) 0.51659(17) 0.0377(5) Uani 1 1 d
H4 H -0.052(2) 0.820(2) 0.4506(19) 0.056(7) Uiso 1 1 d
C5 C 0.11704(19) 0.85617(19) 0.51619(15) 0.0288(4) Uani 1 1 d
C6 C 0.1749(2) 0.8377(3) 0.61519(17) 0.0471(6) Uani 1 1 d
H5 H 0.262(2) 0.867(2) 0.6187(19) 0.056(7) Uiso 1 1 d
C7 C 0.1033(2) 0.7715(3) 0.71204(18) 0.0487(6) Uani 1 1 d
H6 H 0.149(2) 0.752(2) 0.779(2) 0.061(7) Uiso 1 1 d
C8 C 0.19473(19) 0.92472(19) 0.41213(15) 0.0296(4) Uani 1 1 d
C9 C 0.3068(2) 1.0005(2) 0.40395(16) 0.0306(4) Uani 1 1 d
H7 H 0.338(2) 1.019(2) 0.4594(17) 0.041(6) Uiso 1 1 d
C10 C 0.37521(19) 1.05201(19) 0.30429(15) 0.0285(4) Uani 1 1 d
C11 C 0.2241(2) 0.9621(2) 0.23469(17) 0.0415(5) Uani 1 1 d
H8 H 0.189(2) 0.949(2) 0.1758(18) 0.042(6) Uiso 1 1 d
C12 C 0.56715(19) 1.1697(2) 0.19896(15) 0.0305(4) Uani 1 1 d
C13 C 0.5553(2) 1.2975(2) 0.12849(17) 0.0353(5) Uani 1 1 d
H9 H 0.488(2) 1.352(2) 0.1463(17) 0.044(6) Uiso 1 1 d
C14 C 0.6423(2) 1.3471(2) 0.03609(17) 0.0379(5) Uani 1 1 d
H10 H 0.633(2) 1.434(2) -0.0086(17) 0.035(6) Uiso 1 1 d
C15 C 0.7403(2) 1.2685(2) 0.01472(16) 0.0348(5) Uani 1 1 d
H11 H 0.800(2) 1.302(2) -0.0468(16) 0.033(5) Uiso 1 1 d
C16 C 0.75156(19) 1.1392(2) 0.08755(15) 0.0293(4) Uani 1 1 d
C17 C 0.66675(19) 1.08721(19) 0.18155(15) 0.0277(4) Uani 1 1 d
C18 C 0.8011(2) 0.9131(2) 0.21025(15) 0.0294(4) Uani 1 1 d
C19 C 0.9651(2) 0.7346(2) 0.23474(17) 0.0365(5) Uani 1 1 d
C20 C 1.0077(4) 0.6016(3) 0.3153(3) 0.0590(8) Uani 1 1 d
H12 H 0.939(4) 0.547(4) 0.337(3) 0.117(14) Uiso 1 1 d
H14 H 1.082(4) 0.566(4) 0.293(3) 0.137(15) Uiso 1 1 d
H13 H 1.043(4) 0.602(5) 0.382(4) 0.168(19) Uiso 1 1 d
O3 O 0.56766(18) 0.82040(17) 0.44050(13) 0.0571(5) Uani 1 1 d
H1 H 0.612(3) 0.863(3) 0.376(2) 0.076(9) Uiso 1 1 d
O4 O 0.70098(16) 0.64832(15) 0.45487(12) 0.0436(4) Uani 1 1 d
C21 C 0.6060(2) 0.6959(2) 0.48772(16) 0.0367(5) Uani 1 1 d
C22 C 0.5242(2) 0.6229(2) 0.58785(18) 0.0424(5) Uani 1 1 d
H15 H 0.457(3) 0.672(3) 0.609(2) 0.074(9) Uiso 1 1 d
C23 C 0.5454(2) 0.4968(2) 0.64289(17) 0.0381(5) Uani 1 1 d
H16 H 0.608(2) 0.452(2) 0.6143(17) 0.043(6) Uiso 1 1 d
C24 C 0.4751(2) 0.4096(2) 0.74215(16) 0.0385(5) Uani 1 1 d
C25 C 0.3635(3) 0.4507(3) 0.79012(19) 0.0468(6) Uani 1 1 d
H17 H 0.333(2) 0.544(3) 0.755(2) 0.062(8) Uiso 1 1 d
C26 C 0.3043(3) 0.3656(3) 0.8858(2) 0.0595(8) Uani 1 1 d
H18 H 0.225(3) 0.402(3) 0.919(2) 0.079(9) Uiso 1 1 d
C27 C 0.3523(3) 0.2392(3) 0.9355(2) 0.0630(8) Uani 1 1 d
H19 H 0.307(3) 0.179(3) 1.004(3) 0.093(10) Uiso 1 1 d
C28 C 0.4605(3) 0.1962(3) 0.8886(2) 0.0610(8) Uani 1 1 d
H20 H 0.495(2) 0.107(3) 0.920(2) 0.058(8) Uiso 1 1 d
C29 C 0.5215(3) 0.2806(2) 0.79235(19) 0.0490(6) Uani 1 1 d
H21 H 0.599(2) 0.254(2) 0.7549(19) 0.058(8) Uiso 1 1 d

loop_
_atom_site_aniso_label
_atom_site_aniso_U_11
_atom_site_aniso_U_22
_atom_site_aniso_U_33
_atom_site_aniso_U_23
_atom_site_aniso_U_13
_atom_site_aniso_U_12
S1 0.0356(3) 0.0347(3) 0.0257(3) -0.0105(2) 0.0102(2) -0.0072(2)
O1 0.0327(7) 0.0387(8) 0.0286(7) -0.0140(7) 0.0098(6) -0.0114(6)
O2 0.0472(9) 0.0443(10) 0.0391(8) -0.0195(8) 0.0154(7) -0.0054(7)
F1 0.0841(11) 0.0675(11) 0.0510(9) 0.0143(8) 0.0232(8) 0.0081(9)
F2 0.1592(18) 0.0866(14) 0.0673(11) -0.0449(11) 0.0719(12) -0.0385(13)
F3 0.0491(9) 0.182(2) 0.0470(9) -0.0072(12) 0.0166(7) -0.0509(11)
N1 0.0304(8) 0.0321(9) 0.0244(8) -0.0110(8) 0.0060(6) -0.0079(7)
N2 0.0370(9) 0.0310(10) 0.0268(9) -0.0094(8) 0.0097(7) -0.0064(8)
N3 0.0336(9) 0.0440(11) 0.0253(9) -0.0116(8) 0.0044(7) -0.0100(8)
N4 0.0368(10) 0.0510(12) 0.0264(9) -0.0151(9) 0.0066(7) -0.0144(8)
C1 0.0407(13) 0.0507(15) 0.0333(12) -0.0113(12) 0.0121(10) -0.0065(11)
C2 0.0310(10) 0.0350(11) 0.0276(10) -0.0102(9) 0.0073(8) -0.0036(9)
C3 0.0292(11) 0.0507(14) 0.0329(11) -0.0113(11) 0.0034(9) -0.0114(10)
C4 0.0340(11) 0.0499(14) 0.0272(11) -0.0134(10) 0.0012(9) -0.0112(10)
C5 0.0281(10) 0.0304(11) 0.0268(10) -0.0109(9) 0.0045(8) -0.0031(8)
C6 0.0400(13) 0.0680(18) 0.0315(12) -0.0175(12) 0.0071(10) -0.0260(12)
C7 0.0468(13) 0.0699(18) 0.0271(11) -0.0167(12) 0.0055(10) -0.0215(12)
C8 0.0285(10) 0.0320(11) 0.0257(10) -0.0095(9) 0.0032(8) -0.0023(8)
C9 0.0311(10) 0.0361(12) 0.0264(10) -0.0146(9) 0.0035(8) -0.0050(8)
C10 0.0273(10) 0.0264(10) 0.0289(10) -0.0089(9) 0.0039(8) -0.0028(8)
C11 0.0402(12) 0.0564(15) 0.0275(11) -0.0160(11) 0.0034(9) -0.0170(11)
C12 0.0270(10) 0.0376(12) 0.0267(10) -0.0128(9) 0.0065(8) -0.0114(8)
C13 0.0322(11) 0.0350(12) 0.0354(11) -0.0113(10) 0.0055(9) -0.0038(9)
C14 0.0387(12) 0.0297(12) 0.0340(12) -0.0020(10) 0.0034(9) -0.0033(9)
C15 0.0346(11) 0.0370(12) 0.0272(10) -0.0074(10) 0.0066(9) -0.0097(9)
C16 0.0288(10) 0.0350(11) 0.0249(9) -0.0127(9) 0.0033(8) -0.0083(8)
C17 0.0282(10) 0.0302(11) 0.0239(9) -0.0100(9) 0.0043(8) -0.0100(8)
C18 0.0318(10) 0.0314(11) 0.0251(10) -0.0114(9) 0.0048(8) -0.0090(8)
C19 0.0406(12) 0.0373(12) 0.0353(12) -0.0187(10) 0.0060(9) -0.0061(9)
C20 0.0660(19) 0.0417(16) 0.0576(18) -0.0108(14) 0.0142(15) 0.0094(14)
O3 0.0694(12) 0.0392(10) 0.0410(10) 0.0027(8) 0.0269(9) 0.0067(8)
O4 0.0475(9) 0.0382(9) 0.0372(8) -0.0084(7) 0.0139(7) -0.0032(7)
C21 0.0411(12) 0.0362(12) 0.0286(11) -0.0090(10) 0.0046(9) -0.0075(10)
C22 0.0457(13) 0.0394(13) 0.0345(12) -0.0083(11) 0.0105(10) -0.0028(11)
C23 0.0419(12) 0.0396(13) 0.0314(11) -0.0130(10) 0.0035(9) -0.0072(10)
C24 0.0489(13) 0.0350(12) 0.0289(11) -0.0096(10) 0.0014(9) -0.0136(10)
C25 0.0559(15) 0.0461(15) 0.0371(13) -0.0154(12) 0.0091(11) -0.0156(12)
C26 0.0734(18) 0.069(2) 0.0397(14) -0.0243(15) 0.0162(13) -0.0328(16)
C27 0.089(2) 0.067(2) 0.0274(13) -0.0098(14) 0.0055(13) -0.0452(17)
C28 0.086(2) 0.0412(16) 0.0405(14) 0.0004(13) -0.0183(14) -0.0214(15)
C29 0.0597(16) 0.0403(14) 0.0414(14) -0.0106(12) -0.0035(12) -0.0100(12)

loop_
_atom_type_symbol
_atom_type_description
_atom_type_scat_dispersion_real
_atom_type_scat_dispersion_imag
_atom_type_scat_source
C C 0.0033 0.0016 'International Tables Vol C Tables 4.2.6.8 and 6.1.1.4'
H H 0.0000 0.0000 'International Tables Vol C Tables 4.2.6.8 and 6.1.1.4'
N N 0.0061 0.0033 'International Tables Vol C Tables 4.2.6.8 and 6.1.1.4'
O O 0.0106 0.0060 'International Tables Vol C Tables 4.2.6.8 and 6.1.1.4'
F F 0.0171 0.0103 'International Tables Vol C Tables 4.2.6.8 and 6.1.1.4'
S S 0.1246 0.1234 'International Tables Vol C Tables 4.2.6.8 and 6.1.1.4'

loop_
_geom_angle_atom_site_label_1
_geom_angle_atom_site_label_2
_geom_angle_atom_site_label_3
_geom_angle
C18 S1 C16 88.64(9)
C10 O1 C12 118.07(14)
C18 N1 C17 109.78(15)
C18 N2 C19 124.94(17)
C18 N2 H2 114.4(15)
C19 N2 H2 120.6(15)
C10 N3 C11 114.04(16)
C11 N4 C8 115.36(17)
F1 C1 F3 105.5(2)
F1 C1 F2 104.9(2)
F3 C1 F2 107.1(2)
F1 C1 C2 112.81(19)
F3 C1 C2 113.35(19)
F2 C1 C2 112.46(19)
C7 C2 C3 120.01(18)
C7 C2 C1 118.90(19)
C3 C2 C1 121.07(18)
C2 C3 C4 119.95(19)
C2 C3 H3 120.9(13)
C4 C3 H3 119.1(13)
C5 C4 C3 120.85(19)
C5 C4 H4 118.3(15)
C3 C4 H4 120.8(15)
C4 C5 C6 118.35(18)
C4 C5 C8 120.70(17)
C6 C5 C8 120.94(17)
C7 C6 C5 120.7(2)
C7 C6 H5 118.1(15)
C5 C6 H5 121.2(15)
C2 C7 C6 120.1(2)
C2 C7 H6 120.2(15)
C6 C7 H6 119.3(15)
N4 C8 C9 121.41(17)
N4 C8 C5 116.01(17)
C9 C8 C5 122.56(17)
C8 C9 C10 116.70(18)
C8 C9 H7 124.4(13)
C10 C9 H7 118.9(13)
N3 C10 O1 119.12(16)
N3 C10 C9 124.08(18)
O1 C10 C9 116.80(17)
N4 C11 N3 128.4(2)
N4 C11 H8 113.4(13)
N3 C11 H8 118.2(13)
C13 C12 C17 120.71(17)
C13 C12 O1 119.77(18)
C17 C12 O1 119.09(18)
C12 C13 C14 120.1(2)
C12 C13 H9 117.7(13)
C14 C13 H9 122.1(13)
C15 C14 C13 121.1(2)
C15 C14 H10 121.0(12)
C13 C14 H10 117.9(12)
C14 C15 C16 118.03(18)
C14 C15 H11 121.4(13)
C16 C15 H11 120.5(13)
C15 C16 C17 122.11(19)
C15 C16 S1 128.55(15)
C17 C16 S1 109.24(15)
N1 C17 C12 126.58(16)
N1 C17 C16 115.39(17)
C12 C17 C16 117.95(18)
N1 C18 N2 120.25(17)
N1 C18 S1 116.94(15)
N2 C18 S1 122.81(15)
O2 C19 N2 121.6(2)
O2 C19 C20 123.8(2)
N2 C19 C20 114.57(19)
C19 C20 H12 114(3)
C19 C20 H14 114(3)
H12 C20 H14 110(3)
C19 C20 H13 112(3)
H12 C20 H13 104(3)
H14 C20 H13 101(3)
C21 O3 H1 112.3(18)
O4 C21 O3 123.42(19)
O4 C21 C22 123.8(2)
O3 C21 C22 112.7(2)
C23 C22 C21 120.7(2)
C23 C22 H15 123.0(16)
C21 C22 H15 116.3(16)
C22 C23 C24 128.3(2)
C22 C23 H16 118.9(14)
C24 C23 H16 112.6(13)
C29 C24 C25 118.2(2)
C29 C24 C23 119.0(2)
C25 C24 C23 122.8(2)
C26 C25 C24 120.4(3)
C26 C25 H17 122.0(15)
C24 C25 H17 117.5(14)
C27 C26 C25 120.9(3)
C27 C26 H18 122.0(16)
C25 C26 H18 117.1(16)
C26 C27 C28 119.6(3)
C26 C27 H19 119.7(18)
C28 C27 H19 120.7(18)
C27 C28 C29 120.3(3)
C27 C28 H20 122.1(15)
C29 C28 H20 117.5(15)
C28 C29 C24 120.5(3)
C28 C29 H21 123.2(14)
C24 C29 H21 116.2(14)

loop_
_geom_bond_atom_site_label_1
_geom_bond_atom_site_label_2
_geom_bond_distance
S1 C18 1.7370(19)
S1 C16 1.746(2)
O1 C10 1.361(2)
O1 C12 1.410(2)
O2 C19 1.217(2)
F1 C1 1.309(3)
F2 C1 1.314(3)
F3 C1 1.310(3)
N1 C18 1.311(2)
N1 C17 1.386(2)
N2 C18 1.360(3)
N2 C19 1.371(3)
N2 H2 0.84(2)
N3 C10 1.317(2)
N3 C11 1.339(3)
N4 C11 1.322(2)
N4 C8 1.358(2)
C1 C2 1.496(3)
C2 C7 1.368(3)
C2 C3 1.375(3)
C3 C4 1.386(3)
C3 H3 0.96(2)
C4 C5 1.383(3)
C4 H4 0.92(2)
C5 C6 1.386(3)
C5 C8 1.489(2)
C6 C7 1.386(3)
C6 H5 0.91(2)
C7 H6 0.94(2)
C8 C9 1.370(3)
C9 C10 1.384(3)
C9 H7 0.91(2)
C11 H8 0.94(2)
C12 C13 1.362(3)
C12 C17 1.391(3)
C13 C14 1.403(3)
C13 H9 0.97(2)
C14 C15 1.375(3)
C14 H10 0.92(2)
C15 C16 1.383(3)
C15 H11 0.945(19)
C16 C17 1.408(2)
C19 C20 1.491(3)
C20 H12 0.87(4)
C20 H14 0.91(4)
C20 H13 0.96(5)
O3 C21 1.322(3)
O3 H1 0.90(3)
O4 C21 1.206(2)
C21 C22 1.480(3)
C22 C23 1.315(3)
C22 H15 0.95(3)
C23 C24 1.459(3)
C23 H16 0.95(2)
C24 C29 1.389(3)
C24 C25 1.398(3)
C25 C26 1.375(3)
C25 H17 0.99(3)
C26 C27 1.367(4)
C26 H18 1.03(3)
C27 C28 1.377(4)
C27 H19 0.99(3)
C28 C29 1.384(4)
C28 H20 0.97(3)
C29 H21 1.00(2)

loop_
_geom_hbond_atom_site_label_D
_geom_hbond_atom_site_label_H
_geom_hbond_atom_site_label_A
_geom_hbond_distance_DH
_geom_hbond_distance_HA
_geom_hbond_distance_DA
_geom_hbond_angle_DHA
N2 H2 O4 0.84(2) 1.95(2) 2.783(2) 177(2)
O3 H1 N1 0.90(3) 1.78(3) 2.686(2) 175(3)

loop_
_geom_torsion_atom_site_label_1
_geom_torsion_atom_site_label_2
_geom_torsion_atom_site_label_3
_geom_torsion_atom_site_label_4
_geom_torsion
F1 C1 C2 C7 -66.0(3)
F3 C1 C2 C7 174.2(2)
F2 C1 C2 C7 52.5(3)
F1 C1 C2 C3 112.2(3)
F3 C1 C2 C3 -7.7(3)
F2 C1 C2 C3 -129.4(2)
C7 C2 C3 C4 -0.5(4)
C1 C2 C3 C4 -178.6(2)
C2 C3 C4 C5 0.1(4)
C3 C4 C5 C6 0.3(4)
C3 C4 C5 C8 178.8(2)
C4 C5 C6 C7 -0.1(4)
C8 C5 C6 C7 -178.7(2)
C3 C2 C7 C6 0.6(4)
C1 C2 C7 C6 178.8(2)
C5 C6 C7 C2 -0.3(4)
C11 N4 C8 C9 0.7(3)
C11 N4 C8 C5 -177.4(2)
C4 C5 C8 N4 -17.3(3)
C6 C5 C8 N4 161.2(2)
C4 C5 C8 C9 164.5(2)
C6 C5 C8 C9 -17.0(3)
N4 C8 C9 C10 -2.1(3)
C5 C8 C9 C10 175.98(18)
C11 N3 C10 O1 179.64(19)
C11 N3 C10 C9 0.6(3)
C12 O1 C10 N3 -3.3(3)
C12 O1 C10 C9 175.75(18)
C8 C9 C10 N3 1.3(3)
C8 C9 C10 O1 -177.67(17)
C8 N4 C11 N3 1.6(4)
C10 N3 C11 N4 -2.3(4)
C10 O1 C12 C13 104.8(2)
C10 O1 C12 C17 -82.6(2)
C17 C12 C13 C14 1.1(3)
O1 C12 C13 C14 173.59(17)
C12 C13 C14 C15 0.1(3)
C13 C14 C15 C16 -0.6(3)
C14 C15 C16 C17 -0.2(3)
C14 C15 C16 S1 -176.09(16)
C18 S1 C16 C15 175.41(19)
C18 S1 C16 C17 -0.94(14)
C18 N1 C17 C12 -177.10(18)
C18 N1 C17 C16 -0.4(2)
C13 C12 C17 N1 174.78(18)
O1 C12 C17 N1 2.3(3)
C13 C12 C17 C16 -1.8(3)
O1 C12 C17 C16 -174.31(16)
C15 C16 C17 N1 -175.63(18)
S1 C16 C17 N1 1.0(2)
C15 C16 C17 C12 1.3(3)
S1 C16 C17 C12 177.96(14)
C17 N1 C18 N2 179.39(17)
C17 N1 C18 S1 -0.3(2)
C19 N2 C18 N1 -174.35(17)
C19 N2 C18 S1 5.4(3)
C16 S1 C18 N1 0.78(15)
C16 S1 C18 N2 -178.95(17)
C18 N2 C19 O2 -6.5(3)
C18 N2 C19 C20 172.8(2)
O4 C21 C22 C23 -5.2(4)
O3 C21 C22 C23 177.6(2)
C21 C22 C23 C24 -179.8(2)
C22 C23 C24 C29 -174.8(2)
C22 C23 C24 C25 4.4(4)
C29 C24 C25 C26 1.5(3)
C23 C24 C25 C26 -177.7(2)
C24 C25 C26 C27 -0.4(4)
C25 C26 C27 C28 -0.7(4)
C26 C27 C28 C29 0.7(4)
C27 C28 C29 C24 0.3(4)
C25 C24 C29 C28 -1.4(3)
C23 C24 C29 C28 177.8(2)

loop_
_cod_related_entry_id
_cod_related_entry_database
_cod_related_entry_code
1 ChemSpider 30661423
